data_7157272
loop_
_publ_author_name
'Cao, Ming'
'Teng, Qing-Hu'
'Xi, Zhi-Wei'
'Liu, Li-Qiu'
'Gu, Ren-Yong'
'Wang, Ying-Chun'

_publ_section_title
;
 Facile synthesis of 2-alkynyl oxazoles via a
 Ce(OTf)<sub>3</sub>-catalyzed cascade reaction of alkynyl carboxylic
 acids with tert-butyl isocyanide.
;
_journal_issue 4
_journal_name_full 'Organic &amp; biomolecular chemistry'
_journal_page_first 655
_journal_page_last 659
_journal_paper_doi 10.1039/c9ob02337b
_journal_volume 18
_journal_year 2020
_chemical_formula_moiety 'C18 H23 N3 O2 S'
_chemical_formula_sum 'C18 H23 N3 O2 S'
_chemical_formula_weight 345.45
_space_group_crystal_system monoclinic
_space_group_IT_number 14
_space_group_name_Hall '-P 2yn'
_space_group_name_H-M_alt 'P 1 21/n 1'
_atom_sites_solution_hydrogens mixed
_atom_sites_solution_primary dual
_audit_creation_date 2018-10-24
_audit_creation_method
;
Olex2 1.2
(compiled 2018.05.29 svn.r3508 for OlexSys, GUI svn.r5506)
;
_audit_update_record
;
2019-09-02 deposited with the CCDC.	2019-12-24 downloaded from the CCDC.
;
_cell_angle_alpha 90
_cell_angle_beta 100.107(3)
_cell_angle_gamma 90
_cell_formula_units_Z 8
_cell_length_a 11.6688(3)
_cell_length_b 10.6008(3)
_cell_length_c 31.1741(9)
_cell_measurement_reflns_used 7412
_cell_measurement_temperature 100.00(10)
_cell_measurement_theta_max 73.4370
_cell_measurement_theta_min 3.8670
_cell_volume 3796.35(19)
_computing_cell_refinement 'CrysAlisPro 1.171.38.43f (Rigaku OD, 2015)'
_computing_data_collection 'CrysAlisPro 1.171.38.43f (Rigaku OD, 2015)'
_computing_data_reduction 'CrysAlisPro 1.171.38.43f (Rigaku OD, 2015)'
_computing_molecular_graphics 'Olex2 (Dolomanov et al., 2009)'
_computing_publication_material 'Olex2 (Dolomanov et al., 2009)'
_computing_structure_refinement 'ShelXL (Sheldrick, 2015)'
_computing_structure_solution 'ShelXT (Sheldrick, 2015)'
_diffrn_ambient_environment N~2~
_diffrn_ambient_temperature 100.00(10)
_diffrn_detector 'CCD plate'
_diffrn_detector_area_resol_mean 5.2684
_diffrn_detector_type AtlasS2
_diffrn_measured_fraction_theta_full 0.999
_diffrn_measured_fraction_theta_max 0.965
_diffrn_measurement_details
;
List of Runs (angles in degrees, time in seconds):

  # Type    Start    End  Width  t~exp~   \w     \q     \k     \f   Frames
#--------------------------------------------------------------------------
  1  \w    -11.00  54.00   1.00    1.00    --   41.11 -38.00  90.00   65
  2  \w     41.00  89.00   1.00    1.00    --   41.11-137.00 -48.00   48
  3  \w     26.00 103.00   1.00    1.00    --  106.95 -95.00-150.00   77
  4  \w     87.00 177.00   1.00    1.00    --  106.95  30.00 -60.00   90
  5  \w    116.00 141.00   1.00    1.00    --  106.95 110.00 -59.00   25
  6  \w    102.00 162.00   1.00    1.00    --  106.95 125.00-120.00   60
  7  \w     91.00 178.00   1.00    1.00    --  106.95 133.00-162.00   87
  8  \w    149.00 176.00   1.00    1.00    --  106.95 125.00  60.00   27
  9  \w     98.00 176.00   1.00    1.00    --  106.95 125.00 120.00   78
 10  \w   -114.00  -5.00   1.00    1.00    --  -41.11 -19.00-120.00  109
;
_diffrn_measurement_device 'four-circle diffractometer'
_diffrn_measurement_device_type 'SuperNova, Dual, Cu at zero, AtlasS2'
_diffrn_measurement_method '\w scans'
_diffrn_orient_matrix_type 'CrysAlisPro convention (1999,Acta A55,543-557)'
_diffrn_orient_matrix_UB_11 0.0330154000
_diffrn_orient_matrix_UB_12 0.0401355000
_diffrn_orient_matrix_UB_13 0.0480719000
_diffrn_orient_matrix_UB_21 0.0192398000
_diffrn_orient_matrix_UB_22 0.1362731000
_diffrn_orient_matrix_UB_23 -0.0143884000
_diffrn_orient_matrix_UB_31 -0.1285161000
_diffrn_orient_matrix_UB_32 0.0307770000
_diffrn_orient_matrix_UB_33 0.0010462000
_diffrn_radiation_monochromator mirror
_diffrn_radiation_probe x-ray
_diffrn_radiation_type CuK\a
_diffrn_radiation_wavelength 1.54184
_diffrn_reflns_av_R_equivalents 0.0356
_diffrn_reflns_av_unetI/netI 0.0445
_diffrn_reflns_Laue_measured_fraction_full 0.999
_diffrn_reflns_Laue_measured_fraction_max 0.965
_diffrn_reflns_limit_h_max 10
_diffrn_reflns_limit_h_min -14
_diffrn_reflns_limit_k_max 13
_diffrn_reflns_limit_k_min -7
_diffrn_reflns_limit_l_max 38
_diffrn_reflns_limit_l_min -38
_diffrn_reflns_number 14668
_diffrn_reflns_point_group_measured_fraction_full 0.999
_diffrn_reflns_point_group_measured_fraction_max 0.965
_diffrn_reflns_theta_full 67.684
_diffrn_reflns_theta_max 73.752
_diffrn_reflns_theta_min 2.880
_diffrn_source 'micro-focus sealed X-ray tube'
_diffrn_source_type 'SuperNova (Cu) X-ray Source'
_exptl_absorpt_coefficient_mu 1.629
_exptl_absorpt_correction_T_max 1.00000
_exptl_absorpt_correction_T_min 0.63936
_exptl_absorpt_correction_type multi-scan
_exptl_absorpt_process_details
;
CrysAlisPro 1.171.38.43f (Rigaku Oxford Diffraction, 2015)
Empirical absorption correction using spherical harmonics,
 implemented in SCALE3 ABSPACK scaling algorithm.
;
_exptl_crystal_colour colourless
_exptl_crystal_colour_primary colourless
_exptl_crystal_density_diffrn 1.209
_exptl_crystal_description block
_exptl_crystal_F_000 1472
_exptl_crystal_size_max 0.13
_exptl_crystal_size_mid 0.12
_exptl_crystal_size_min 0.11
_refine_diff_density_max 0.519
_refine_diff_density_min -0.397
_refine_diff_density_rms 0.062
_refine_ls_extinction_method none
_refine_ls_goodness_of_fit_ref 1.038
_refine_ls_hydrogen_treatment mixed
_refine_ls_matrix_type full
_refine_ls_number_parameters 471
_refine_ls_number_reflns 7409
_refine_ls_number_restraints 8
_refine_ls_restrained_S_all 1.048
_refine_ls_R_factor_all 0.0638
_refine_ls_R_factor_gt 0.0564
_refine_ls_shift/su_max 0.001
_refine_ls_shift/su_mean 0.000
_refine_ls_structure_factor_coef Fsqd
_refine_ls_weighting_details 'w=1/[\s^2^(Fo^2^)+(0.0785P)^2^+1.4824P] where P=(Fo^2^+2Fc^2^)/3'
_refine_ls_weighting_scheme calc
_refine_ls_wR_factor_gt 0.1439
_refine_ls_wR_factor_ref 0.1515
_reflns_Friedel_coverage 0.000
_reflns_number_gt 6360
_reflns_number_total 7409
_reflns_threshold_expression 'I > 2\s(I)'
_cod_data_source_file c9ob02337b2.cif
_cod_data_source_block dq_13_2
_cod_depositor_comments 'Adding full bibliography for 7157272--7157273.cif.'
_cod_database_code 7157272
_shelx_shelxl_version_number 2017/1
_shelx_space_group_comment
;
The symmetry employed for this shelxl refinement is uniquely defined
by the following loop, which should always be used as a source of
symmetry information in preference to the above space-group names.
They are only intended as comments.
;
_shelx_estimated_absorpt_t_max 0.841
_shelx_estimated_absorpt_t_min 0.816
_reflns_odcompleteness_completeness 99.94
_reflns_odcompleteness_iscentric 1
_reflns_odcompleteness_theta 66.97
_olex2_refinement_description
;
1. Fixed Uiso
 At 1.2 times of:
  All C(H) groups, All N(H) groups
 At 1.5 times of:
  All C(H,H,H) groups
2. Restrained distances
 C00Y-C0AA
 1.2 with sigma of 0.02
3. Rigid bond restraints
 C00Y, C0AA
 with sigma for 1-2 distances of 0.01 and sigma for 1-3 distances of 0.01
4. Uiso/Uaniso restraints and constraints
C00Y \\sim C0AA: within 2A with sigma of 0.002 and sigma for terminal atoms of
0.004
5. Others
 Sof(S0AB)=1-FVAR(1)
 Sof(S0AA)=FVAR(1)
 Fixed Sof: H0AB(0.5) H0AA(0.5)
6.a Aromatic/amide H refined with riding coordinates:
 N3(H3), N2(H2), N00C(H00C), N00D(H00D), C2(H2A), C4(H4), C3(H3A)
6.b Idealised Me refined as rotating group:
 C18(H18A,H18B,H18C), C17(H17A,H17B,H17C), C013(H01A,H01B,H01C), C014(H01D,
 H01E,H01F), C12(H12A,H12B,H12C), C14(H14A,H14B,H14C), C16(H16A,H16B,H16C),
 C018(H01G,H01H,H01I), C019(H01J,H01K,H01L), C13(H13A,H13B,H13C), C01B(H01M,
 H01N,H01O), C01C(H01P,H01Q,H01R)
;
_olex2_submission_special_instructions 'No special instructions were received'
_oxdiff_exptl_absorpt_empirical_details
;
Empirical correction (ABSPACK) includes:
- Absorption correction using spherical harmonics
- Frame scaling
- Detector area scaling
;
_oxdiff_exptl_absorpt_empirical_full_max 1.384
_oxdiff_exptl_absorpt_empirical_full_min 0.724

loop_
_space_group_symop_operation_xyz
'x, y, z'
'-x+1/2, y+1/2, -z+1/2'
'-x, -y, -z'
'x-1/2, -y-1/2, z-1/2'

loop_
_atom_site_label
_atom_site_type_symbol
_atom_site_fract_x
_atom_site_fract_y
_atom_site_fract_z
_atom_site_U_iso_or_equiv
_atom_site_adp_type
_atom_site_occupancy
_atom_site_site_symmetry_order
_atom_site_calc_flag
_atom_site_refinement_flags_posn
_atom_site_refinement_flags_adp
_atom_site_refinement_flags_occupancy
_atom_site_disorder_assembly
_atom_site_disorder_group
S1 S 1.02180(5) 1.13367(6) 0.34420(2) 0.03711(16) Uani 1 1 d . . . . .
O2 O 0.77847(12) 0.16606(14) 0.41771(4) 0.0257(3) Uani 1 1 d . . . . .
O1 O 0.81478(12) 0.48733(14) 0.34152(4) 0.0260(3) Uani 1 1 d . . . . .
O006 O 0.38663(12) 0.10452(15) 0.32573(5) 0.0279(3) Uani 1 1 d . . . . .
O007 O 0.42612(12) 0.47376(14) 0.37604(5) 0.0283(3) Uani 1 1 d . . . . .
N3 N 0.82541(14) 0.30618(17) 0.47425(5) 0.0253(4) Uani 1 1 d . . . . .
H3 H 0.849495 0.381871 0.480273 0.030 Uiso 1 1 calc R . . . .
N1 N 0.86892(14) 0.49308(17) 0.41415(5) 0.0246(4) Uani 1 1 d . . . . .
N00A N 0.54699(14) 0.31923(17) 0.40522(5) 0.0253(4) Uani 1 1 d . . . . .
N2 N 0.73583(15) 0.28546(17) 0.32962(5) 0.0283(4) Uani 1 1 d . . . . .
H2 H 0.727864 0.211770 0.340248 0.034 Uiso 1 1 calc R . . . .
N00C N 0.54085(15) 0.06220(17) 0.38069(5) 0.0262(4) Uani 1 1 d . . . . .
H00C H 0.592351 0.098113 0.399937 0.031 Uiso 1 1 calc R . . . .
N00D N 0.30658(15) 0.36742(18) 0.31904(6) 0.0320(4) Uani 1 1 d . . . . .
H00D H 0.298624 0.300596 0.303151 0.038 Uiso 1 1 calc R . . . .
C9 C 0.82269(16) 0.37510(19) 0.40181(6) 0.0225(4) Uani 1 1 d . . . . .
C10 C 0.80710(15) 0.2737(2) 0.43191(6) 0.0223(4) Uani 1 1 d . . . . .
C8 C 0.78822(16) 0.37298(19) 0.35742(6) 0.0233(4) Uani 1 1 d . . . . .
C00H C 0.46803(16) 0.2708(2) 0.37038(6) 0.0229(4) Uani 1 1 d . . . . .
C1 C 0.98571(17) 0.8995(2) 0.35420(6) 0.0245(4) Uani 1 1 d . . . . .
C00J C 0.46211(16) 0.1390(2) 0.35705(6) 0.0236(4) Uani 1 1 d . . . . .
C7 C 0.86313(16) 0.5558(2) 0.37831(6) 0.0248(4) Uani 1 1 d . . . . .
C00L C 0.39462(17) 0.3664(2) 0.35298(6) 0.0242(4) Uani 1 1 d . . . . .
C6 C 0.90097(17) 0.6788(2) 0.37092(7) 0.0271(4) Uani 1 1 d . . . . .
C5 C 0.93598(17) 0.7822(2) 0.36338(6) 0.0255(4) Uani 1 1 d . . . . .
C00O C 0.69714(18) 0.6613(2) 0.50051(7) 0.0282(4) Uani 1 1 d . . . . .
C00P C 0.52077(17) 0.4368(2) 0.40781(7) 0.0257(4) Uani 1 1 d . . . . .
C00Q C 0.54930(18) -0.0761(2) 0.37750(6) 0.0265(4) Uani 1 1 d . . . . .
C00R C 0.57408(17) 0.5259(2) 0.43837(7) 0.0278(4) Uani 1 1 d . . . . .
C00S C 0.62929(18) 0.5886(2) 0.46688(7) 0.0288(4) Uani 1 1 d . . . . .
C15 C 0.69036(18) 0.3023(2) 0.28265(6) 0.0291(5) Uani 1 1 d . . . . .
C11 C 0.80886(18) 0.2265(2) 0.51171(6) 0.0284(4) Uani 1 1 d . . . . .
C2 C 1.09397(17) 0.9094(2) 0.33904(7) 0.0295(4) Uani 1 1 d . . . . .
H2A H 1.139077 0.840220 0.334219 0.035 Uiso 1 1 calc R . . . .
C00W C 0.6521(2) 0.7289(2) 0.53176(7) 0.0344(5) Uani 1 1 d . . . . .
C00X C 0.22173(18) 0.4690(2) 0.30560(7) 0.0302(5) Uani 1 1 d . . . . .
C00Y C 0.81905(19) 0.6712(2) 0.50653(8) 0.0353(5) Uani 1 1 d D U . . .
C18 C 0.7911(2) 0.3219(3) 0.25806(7) 0.0361(5) Uani 1 1 d . . . . .
H18A H 0.833099 0.396745 0.268574 0.054 Uiso 1 1 calc GR . . . .
H18B H 0.761123 0.330697 0.227502 0.054 Uiso 1 1 calc GR . . . .
H18C H 0.842384 0.250467 0.262636 0.054 Uiso 1 1 calc GR . . . .
C4 C 0.93752(18) 1.0152(2) 0.35872(7) 0.0306(5) Uani 1 1 d . . . . .
H4 H 0.867535 1.027724 0.368502 0.037 Uiso 1 1 calc R . . . .
C3 C 1.12401(18) 1.0310(2) 0.33240(7) 0.0346(5) Uani 1 1 d . . . . .
H3A H 1.191719 1.054947 0.322657 0.042 Uiso 1 1 calc R . . . .
C17 C 0.6052(2) 0.4128(3) 0.27505(7) 0.0389(5) Uani 1 1 d . . . . .
H17A H 0.543160 0.399161 0.291082 0.058 Uiso 1 1 calc GR . . . .
H17B H 0.573676 0.419185 0.244547 0.058 Uiso 1 1 calc GR . . . .
H17C H 0.645256 0.489502 0.284764 0.058 Uiso 1 1 calc GR . . . .
C013 C 0.5909(2) -0.1120(2) 0.33562(7) 0.0350(5) Uani 1 1 d . . . . .
H01A H 0.537369 -0.079929 0.311131 0.052 Uiso 1 1 calc GR . . . .
H01B H 0.595033 -0.202199 0.333590 0.052 Uiso 1 1 calc GR . . . .
H01C H 0.666648 -0.076550 0.335686 0.052 Uiso 1 1 calc GR . . . .
C014 C 0.1357(2) 0.4153(2) 0.26744(8) 0.0401(6) Uani 1 1 d . . . . .
H01D H 0.176115 0.394351 0.244103 0.060 Uiso 1 1 calc GR . . . .
H01E H 0.076735 0.476990 0.257526 0.060 Uiso 1 1 calc GR . . . .
H01F H 0.100032 0.340796 0.276671 0.060 Uiso 1 1 calc GR . . . .
C12 C 0.8990(2) 0.1211(3) 0.51820(8) 0.0425(6) Uani 1 1 d . . . . .
H12A H 0.889423 0.069161 0.492584 0.064 Uiso 1 1 calc GR . . . .
H12B H 0.888540 0.070651 0.542810 0.064 Uiso 1 1 calc GR . . . .
H12C H 0.975705 0.156910 0.523302 0.064 Uiso 1 1 calc GR . . . .
C14 C 0.8268(2) 0.3145(3) 0.55104(7) 0.0405(6) Uani 1 1 d . . . . .
H14A H 0.902502 0.352404 0.554247 0.061 Uiso 1 1 calc GR . . . .
H14B H 0.820716 0.267158 0.576807 0.061 Uiso 1 1 calc GR . . . .
H14C H 0.768355 0.379232 0.546832 0.061 Uiso 1 1 calc GR . . . .
C16 C 0.6282(2) 0.1800(3) 0.26751(7) 0.0433(6) Uani 1 1 d . . . . .
H16A H 0.681116 0.110558 0.274127 0.065 Uiso 1 1 calc GR . . . .
H16B H 0.600948 0.183634 0.236633 0.065 Uiso 1 1 calc GR . . . .
H16C H 0.563186 0.168621 0.282206 0.065 Uiso 1 1 calc GR . . . .
C018 C 0.1585(2) 0.5030(3) 0.34284(9) 0.0458(6) Uani 1 1 d . . . . .
H01G H 0.121655 0.429039 0.351919 0.069 Uiso 1 1 calc GR . . . .
H01H H 0.100581 0.565920 0.333158 0.069 Uiso 1 1 calc GR . . . .
H01I H 0.213390 0.535322 0.366883 0.069 Uiso 1 1 calc GR . . . .
C019 C 0.6398(3) -0.1178(2) 0.41630(8) 0.0450(6) Uani 1 1 d . . . . .
H01J H 0.711086 -0.072596 0.416216 0.068 Uiso 1 1 calc GR . . . .
H01K H 0.653682 -0.206649 0.414287 0.068 Uiso 1 1 calc GR . . . .
H01L H 0.611679 -0.100238 0.442832 0.068 Uiso 1 1 calc GR . . . .
C13 C 0.6858(2) 0.1739(3) 0.50484(7) 0.0437(6) Uani 1 1 d . . . . .
H13A H 0.631022 0.242294 0.501467 0.066 Uiso 1 1 calc GR . . . .
H13B H 0.675941 0.123890 0.529591 0.066 Uiso 1 1 calc GR . . . .
H13C H 0.672828 0.122423 0.479114 0.066 Uiso 1 1 calc GR . . . .
C01B C 0.4320(2) -0.1374(3) 0.37887(10) 0.0465(6) Uani 1 1 d . . . . .
H01M H 0.403322 -0.108804 0.404236 0.070 Uiso 1 1 calc GR . . . .
H01N H 0.440862 -0.227413 0.380042 0.070 Uiso 1 1 calc GR . . . .
H01O H 0.377765 -0.114551 0.353198 0.070 Uiso 1 1 calc GR . . . .
C01C C 0.2829(3) 0.5840(3) 0.29062(9) 0.0491(7) Uani 1 1 d . . . . .
H01P H 0.336540 0.617816 0.314772 0.074 Uiso 1 1 calc GR . . . .
H01Q H 0.226112 0.647006 0.279690 0.074 Uiso 1 1 calc GR . . . .
H01R H 0.324511 0.559608 0.267967 0.074 Uiso 1 1 calc GR . . . .
H00W H 0.575(2) 0.732(3) 0.5348(8) 0.034(7) Uiso 1 1 d . . . . .
H00Y H 0.864(2) 0.637(3) 0.4870(9) 0.040(7) Uiso 1 1 d . . . . .
S0AA S 0.74970(7) 0.80135(9) 0.56674(3) 0.0403(3) Uani 0.737(2) 1 d . . P A 1
C0AA C 0.8629(6) 0.7490(8) 0.5434(2) 0.0375(10) Uani 1 1 d D U . . .
S0AB S 0.8854(4) 0.7534(6) 0.55002(16) 0.0273(9) Uani 0.263(2) 1 d . . P A 2
H0AB H 0.956(4) 0.766(4) 0.5536(13) 0.009(10) Uiso 0.5 1 d . . P . .
H0AA H 0.746(5) 0.812(6) 0.596(2) 0.054(17) Uiso 0.5 1 d . . P . .

loop_
_atom_site_aniso_label
_atom_site_aniso_U_11
_atom_site_aniso_U_22
_atom_site_aniso_U_33
_atom_site_aniso_U_23
_atom_site_aniso_U_13
_atom_site_aniso_U_12
S1 0.0360(3) 0.0262(3) 0.0482(3) -0.0003(2) 0.0048(2) -0.0062(2)
O2 0.0266(7) 0.0247(7) 0.0268(7) -0.0002(6) 0.0075(5) -0.0002(6)
O1 0.0294(7) 0.0249(7) 0.0235(7) 0.0016(6) 0.0044(5) -0.0055(6)
O006 0.0231(7) 0.0313(8) 0.0286(7) -0.0057(6) 0.0026(5) -0.0034(6)
O007 0.0259(7) 0.0251(8) 0.0315(7) -0.0041(6) -0.0018(6) 0.0009(6)
N3 0.0264(8) 0.0256(9) 0.0230(8) 0.0019(7) 0.0024(6) -0.0018(7)
N1 0.0204(8) 0.0273(9) 0.0259(8) -0.0010(7) 0.0040(6) -0.0006(7)
N00A 0.0221(8) 0.0274(9) 0.0262(8) -0.0023(7) 0.0040(6) -0.0025(7)
N2 0.0395(10) 0.0235(9) 0.0222(8) 0.0001(7) 0.0060(7) -0.0075(7)
N00C 0.0307(9) 0.0215(9) 0.0253(8) -0.0007(7) 0.0016(7) -0.0041(7)
N00D 0.0302(9) 0.0291(10) 0.0331(9) -0.0092(8) -0.0047(7) 0.0057(8)
C9 0.0193(9) 0.0218(10) 0.0272(9) -0.0002(8) 0.0063(7) -0.0007(7)
C10 0.0155(8) 0.0265(10) 0.0252(9) 0.0005(8) 0.0042(7) 0.0017(7)
C8 0.0222(9) 0.0219(10) 0.0276(9) 0.0018(8) 0.0089(7) -0.0010(7)
C00H 0.0206(9) 0.0247(10) 0.0241(9) -0.0018(8) 0.0056(7) -0.0011(8)
C1 0.0226(9) 0.0270(11) 0.0230(9) -0.0007(8) 0.0016(7) -0.0026(8)
C00J 0.0220(9) 0.0260(10) 0.0244(9) 0.0004(8) 0.0088(7) -0.0014(8)
C7 0.0211(9) 0.0271(11) 0.0261(9) -0.0016(8) 0.0037(7) -0.0019(8)
C00L 0.0224(9) 0.0247(10) 0.0256(9) -0.0037(8) 0.0044(7) -0.0006(8)
C6 0.0233(9) 0.0290(11) 0.0290(10) -0.0003(8) 0.0051(8) -0.0001(8)
C5 0.0236(9) 0.0273(11) 0.0252(9) -0.0009(8) 0.0032(7) 0.0006(8)
C00O 0.0335(11) 0.0247(10) 0.0251(10) 0.0034(8) 0.0018(8) -0.0042(8)
C00P 0.0219(9) 0.0252(10) 0.0286(10) -0.0010(8) 0.0008(7) -0.0008(8)
C00Q 0.0324(10) 0.0216(10) 0.0261(10) 0.0008(8) 0.0068(8) -0.0022(8)
C00R 0.0259(10) 0.0264(11) 0.0305(10) -0.0010(9) 0.0033(8) 0.0000(8)
C00S 0.0295(10) 0.0256(11) 0.0304(10) 0.0018(9) 0.0030(8) -0.0002(8)
C15 0.0329(11) 0.0342(12) 0.0215(9) 0.0006(8) 0.0080(8) -0.0080(9)
C11 0.0286(10) 0.0347(12) 0.0217(9) 0.0045(8) 0.0042(7) 0.0010(9)
C2 0.0228(10) 0.0327(12) 0.0332(11) -0.0011(9) 0.0057(8) -0.0006(8)
C00W 0.0314(11) 0.0425(14) 0.0303(11) -0.0002(10) 0.0082(9) -0.0026(10)
C00X 0.0274(10) 0.0285(11) 0.0323(11) 0.0014(9) -0.0017(8) 0.0033(9)
C00Y 0.0280(10) 0.0420(12) 0.0359(11) -0.0052(10) 0.0057(9) -0.0052(9)
C18 0.0391(12) 0.0435(14) 0.0284(11) 0.0004(10) 0.0139(9) -0.0061(10)
C4 0.0263(10) 0.0287(11) 0.0371(11) -0.0019(9) 0.0063(8) -0.0017(8)
C3 0.0247(10) 0.0464(14) 0.0329(11) -0.0010(10) 0.0054(8) -0.0118(10)
C17 0.0325(11) 0.0526(16) 0.0299(11) 0.0027(10) 0.0010(9) -0.0008(11)
C013 0.0381(12) 0.0339(13) 0.0335(11) -0.0008(9) 0.0078(9) 0.0065(10)
C014 0.0377(12) 0.0375(13) 0.0394(12) 0.0000(10) -0.0092(10) 0.0036(10)
C12 0.0494(14) 0.0418(15) 0.0372(12) 0.0141(11) 0.0101(10) 0.0126(11)
C14 0.0500(14) 0.0463(15) 0.0240(10) 0.0007(10) 0.0036(9) 0.0014(11)
C16 0.0602(15) 0.0460(15) 0.0247(11) -0.0053(10) 0.0105(10) -0.0226(12)
C018 0.0368(13) 0.0524(17) 0.0480(14) -0.0075(12) 0.0062(11) 0.0141(11)
C019 0.0683(17) 0.0269(12) 0.0343(12) 0.0062(10) -0.0064(11) -0.0014(12)
C13 0.0361(12) 0.0710(19) 0.0248(11) 0.0069(11) 0.0072(9) -0.0126(12)
C01B 0.0479(14) 0.0327(13) 0.0648(17) -0.0011(12) 0.0266(13) -0.0100(11)
C01C 0.0570(16) 0.0390(15) 0.0462(14) 0.0070(12) -0.0046(12) -0.0095(12)
S0AA 0.0312(4) 0.0553(6) 0.0348(5) -0.0073(4) 0.0068(3) -0.0078(3)
C0AA 0.027(2) 0.0449(17) 0.0390(19) -0.0055(15) 0.0021(14) -0.0097(16)
S0AB 0.0117(19) 0.0426(16) 0.0261(15) -0.0159(12) -0.0010(11) -0.0064(13)

loop_
_atom_type_symbol
_atom_type_description
_atom_type_scat_dispersion_real
_atom_type_scat_dispersion_imag
_atom_type_scat_source
C C 0.0181 0.0091 'International Tables Vol C Tables 4.2.6.8 and 6.1.1.4'
H H 0.0000 0.0000 'International Tables Vol C Tables 4.2.6.8 and 6.1.1.4'
N N 0.0311 0.0180 'International Tables Vol C Tables 4.2.6.8 and 6.1.1.4'
O O 0.0492 0.0322 'International Tables Vol C Tables 4.2.6.8 and 6.1.1.4'
S S 0.3331 0.5567 'International Tables Vol C Tables 4.2.6.8 and 6.1.1.4'

loop_
_geom_angle_atom_site_label_1
_geom_angle_atom_site_label_2
_geom_angle_atom_site_label_3
_geom_angle
C3 S1 C4 92.59(11)
C8 O1 C7 104.43(15)
C00L O007 C00P 104.22(16)
C10 N3 H3 116.3
C10 N3 C11 127.45(18)
C11 N3 H3 116.3
C7 N1 C9 105.37(17)
C00P N00A C00H 105.88(17)
C8 N2 H2 116.6
C8 N2 C15 126.90(18)
C15 N2 H2 116.6
C00J N00C H00C 116.1
C00J N00C C00Q 127.73(17)
C00Q N00C H00C 116.1
C00L N00D H00D 116.0
C00L N00D C00X 127.92(18)
C00X N00D H00D 116.0
N1 C9 C10 124.83(18)
C8 C9 N1 108.96(17)
C8 C9 C10 126.10(18)
O2 C10 N3 124.65(19)
O2 C10 C9 120.08(17)
N3 C10 C9 115.27(18)
O1 C8 C9 107.85(17)
N2 C8 O1 119.08(17)
N2 C8 C9 133.06(19)
N00A C00H C00J 124.63(18)
C00L C00H N00A 108.43(18)
C00L C00H C00J 126.85(18)
C5 C1 C2 123.2(2)
C4 C1 C5 125.03(18)
C4 C1 C2 111.82(19)
O006 C00J N00C 124.8(2)
O006 C00J C00H 119.72(18)
N00C C00J C00H 115.49(17)
O1 C7 C6 116.23(17)
N1 C7 O1 113.37(18)
N1 C7 C6 130.37(19)
O007 C00L C00H 108.43(17)
N00D C00L O007 120.62(18)
N00D C00L C00H 130.93(19)
C5 C6 C7 177.3(2)
C6 C5 C1 175.5(2)
C00W C00O C00S 124.5(2)
C00W C00O C00Y 111.5(2)
C00Y C00O C00S 123.9(2)
O007 C00P C00R 119.38(18)
N00A C00P O007 113.04(17)
N00A C00P C00R 127.57(19)
N00C C00Q C013 110.00(17)
N00C C00Q C019 106.24(17)
N00C C00Q C01B 110.56(18)
C013 C00Q C019 109.14(19)
C013 C00Q C01B 110.00(19)
C01B C00Q C019 110.8(2)
C00S C00R C00P 171.0(2)
C00R C00S C00O 178.6(2)
N2 C15 C18 109.86(17)
N2 C15 C17 110.89(18)
N2 C15 C16 105.88(17)
C18 C15 C17 110.81(19)
C16 C15 C18 109.15(19)
C16 C15 C17 110.1(2)
N3 C11 C12 109.92(17)
N3 C11 C14 105.48(19)
N3 C11 C13 110.41(17)
C12 C11 C14 110.35(19)
C13 C11 C12 111.2(2)
C13 C11 C14 109.28(19)
C1 C2 H2A 123.6
C3 C2 C1 112.7(2)
C3 C2 H2A 123.6
C00O C00W H00W 126.2(16)
C00O C00W S0AA 114.12(17)
S0AA C00W H00W 119.6(16)
N00D C00X C014 105.48(19)
N00D C00X C018 110.34(19)
N00D C00X C01C 110.11(19)
C014 C00X C01C 109.8(2)
C018 C00X C014 110.0(2)
C018 C00X C01C 111.0(2)
C00O C00Y H00Y 123.2(17)
C00O C00Y C0AA 111.1(3)
C00O C00Y S0AB 117.3(3)
C0AA C00Y H00Y 125.4(17)
S0AB C00Y H00Y 119.4(17)
S0AB C00Y C0AA 6.8(4)
C15 C18 H18A 109.5
C15 C18 H18B 109.5
C15 C18 H18C 109.5
H18A C18 H18B 109.5
H18A C18 H18C 109.5
H18B C18 H18C 109.5
S1 C4 H4 124.2
C1 C4 S1 111.52(16)
C1 C4 H4 124.2
S1 C3 H3A 124.3
C2 C3 S1 111.33(16)
C2 C3 H3A 124.3
C15 C17 H17A 109.5
C15 C17 H17B 109.5
C15 C17 H17C 109.5
H17A C17 H17B 109.5
H17A C17 H17C 109.5
H17B C17 H17C 109.5
C00Q C013 H01A 109.5
C00Q C013 H01B 109.5
C00Q C013 H01C 109.5
H01A C013 H01B 109.5
H01A C013 H01C 109.5
H01B C013 H01C 109.5
C00X C014 H01D 109.5
C00X C014 H01E 109.5
C00X C014 H01F 109.5
H01D C014 H01E 109.5
H01D C014 H01F 109.5
H01E C014 H01F 109.5
C11 C12 H12A 109.5
C11 C12 H12B 109.5
C11 C12 H12C 109.5
H12A C12 H12B 109.5
H12A C12 H12C 109.5
H12B C12 H12C 109.5
C11 C14 H14A 109.5
C11 C14 H14B 109.5
C11 C14 H14C 109.5
H14A C14 H14B 109.5
H14A C14 H14C 109.5
H14B C14 H14C 109.5
C15 C16 H16A 109.5
C15 C16 H16B 109.5
C15 C16 H16C 109.5
H16A C16 H16B 109.5
H16A C16 H16C 109.5
H16B C16 H16C 109.5
C00X C018 H01G 109.5
C00X C018 H01H 109.5
C00X C018 H01I 109.5
H01G C018 H01H 109.5
H01G C018 H01I 109.5
H01H C018 H01I 109.5
C00Q C019 H01J 109.5
C00Q C019 H01K 109.5
C00Q C019 H01L 109.5
H01J C019 H01K 109.5
H01J C019 H01L 109.5
H01K C019 H01L 109.5
C11 C13 H13A 109.5
C11 C13 H13B 109.5
C11 C13 H13C 109.5
H13A C13 H13B 109.5
H13A C13 H13C 109.5
H13B C13 H13C 109.5
C00Q C01B H01M 109.5
C00Q C01B H01N 109.5
C00Q C01B H01O 109.5
H01M C01B H01N 109.5
H01M C01B H01O 109.5
H01N C01B H01O 109.5
C00X C01C H01P 109.5
C00X C01C H01Q 109.5
C00X C01C H01R 109.5
H01P C01C H01Q 109.5
H01P C01C H01R 109.5
H01Q C01C H01R 109.5
C00W S0AA C0AA 93.7(2)
C00W S0AA H0AA 125(4)
C0AA S0AA H0AA 129(4)
C00Y C0AA S0AA 109.5(4)
C00Y C0AA H0AB 122(2)
S0AA C0AA H0AB 129(2)
C00Y S0AB H0AB 120(3)

loop_
_geom_bond_atom_site_label_1
_geom_bond_atom_site_label_2
_geom_bond_distance
S1 C4 1.705(2)
S1 C3 1.702(3)
O2 C10 1.248(3)
O1 C8 1.366(2)
O1 C7 1.391(2)
O006 C00J 1.249(2)
O007 C00L 1.361(2)
O007 C00P 1.403(2)
N3 H3 0.8600
N3 C10 1.344(3)
N3 C11 1.481(3)
N1 C9 1.389(3)
N1 C7 1.292(3)
N00A C00H 1.393(2)
N00A C00P 1.290(3)
N2 H2 0.8600
N2 C8 1.342(3)
N2 C15 1.478(3)
N00C H00C 0.8600
N00C C00J 1.346(3)
N00C C00Q 1.474(3)
N00D H00D 0.8600
N00D C00L 1.339(3)
N00D C00X 1.473(3)
C9 C10 1.459(3)
C9 C8 1.372(3)
C00H C00J 1.455(3)
C00H C00L 1.376(3)
C1 C5 1.422(3)
C1 C2 1.428(3)
C1 C4 1.367(3)
C7 C6 1.408(3)
C6 C5 1.207(3)
C00O C00S 1.424(3)
C00O C00W 1.386(3)
C00O C00Y 1.406(3)
C00P C00R 1.406(3)
C00Q C013 1.519(3)
C00Q C019 1.525(3)
C00Q C01B 1.522(3)
C00R C00S 1.202(3)
C15 C18 1.526(3)
C15 C17 1.528(3)
C15 C16 1.519(3)
C11 C12 1.524(3)
C11 C14 1.525(3)
C11 C13 1.520(3)
C2 H2A 0.9300
C2 C3 1.362(3)
C00W H00W 0.92(3)
C00W S0AA 1.625(2)
C00X C014 1.526(3)
C00X C018 1.524(3)
C00X C01C 1.528(3)
C00Y H00Y 0.94(3)
C00Y C0AA 1.434(7)
C00Y S0AB 1.682(5)
C18 H18A 0.9600
C18 H18B 0.9600
C18 H18C 0.9600
C4 H4 0.9300
C3 H3A 0.9300
C17 H17A 0.9600
C17 H17B 0.9600
C17 H17C 0.9600
C013 H01A 0.9600
C013 H01B 0.9600
C013 H01C 0.9600
C014 H01D 0.9600
C014 H01E 0.9600
C014 H01F 0.9600
C12 H12A 0.9600
C12 H12B 0.9600
C12 H12C 0.9600
C14 H14A 0.9600
C14 H14B 0.9600
C14 H14C 0.9600
C16 H16A 0.9600
C16 H16B 0.9600
C16 H16C 0.9600
C018 H01G 0.9600
C018 H01H 0.9600
C018 H01I 0.9600
C019 H01J 0.9600
C019 H01K 0.9600
C019 H01L 0.9600
C13 H13A 0.9600
C13 H13B 0.9600
C13 H13C 0.9600
C01B H01M 0.9600
C01B H01N 0.9600
C01B H01O 0.9600
C01C H01P 0.9600
C01C H01Q 0.9600
C01C H01R 0.9600
S0AA C0AA 1.709(8)
S0AA H0AA 0.92(7)
C0AA H0AB 1.09(5)
S0AB H0AB 0.82(5)
